data_7107169
loop_
_publ_author_name
'Amol M. Vibhute'
'Rajesh G. Gonnade'
'R. S. Swathi'
'Kana M. Sureshan'

_publ_section_title
;
 Strength from weakness: opportunistic CH - O hydrogen bonds
 differentially dictate the conformational fate in solid and solution
 states
;
_journal_name_full Chem.Commun.
_journal_page_first 717
_journal_paper_doi 10.1039/c1cc15051k
_journal_volume 48
_journal_year 2012
_chemical_formula_moiety 'C19 H24 O7'
_chemical_formula_sum 'C19 H24 O7'
_chemical_formula_weight 364.38
_chemical_name_systematic
;
?
;
_space_group_IT_number 14
_symmetry_cell_setting monoclinic
_symmetry_space_group_name_Hall '-P 2ybc'
_symmetry_space_group_name_H-M 'P 1 21/c 1'
_atom_sites_solution_hydrogens geom
_atom_sites_solution_primary direct
_atom_sites_solution_secondary difmap
_audit_creation_method SHELXL-97
_cell_angle_alpha 90.00
_cell_angle_beta 104.937(2)
_cell_angle_gamma 90.00
_cell_formula_units_Z 4
_cell_length_a 20.438(2)
_cell_length_b 8.4112(9)
_cell_length_c 10.6083(11)
_cell_measurement_reflns_used 3907
_cell_measurement_temperature 110(2)
_cell_measurement_theta_max 28.13
_cell_measurement_theta_min 2.63
_cell_volume 1762.0(3)
_computing_cell_refinement 'BRUKER SMART'
_computing_data_collection 'BRUKER SMART'
_computing_data_reduction 'BRUKER SAINT'
_computing_molecular_graphics ORTEP
_computing_structure_refinement 'SHELXL-97 (Sheldrick, 1997)'
_computing_structure_solution 'SHELXS-97 (Sheldrick, 1990)'
_diffrn_ambient_temperature 110(2)
_diffrn_measured_fraction_theta_full 0.999
_diffrn_measured_fraction_theta_max 0.999
_diffrn_measurement_device_type 'BRUKER SMART APEX CCD DIFFRACTOMETER'
_diffrn_measurement_method 'OMEGA-PHI SCAN'
_diffrn_radiation_monochromator graphite
_diffrn_radiation_source 'fine-focus sealed tube'
_diffrn_radiation_type MoK\a
_diffrn_radiation_wavelength 0.71073
_diffrn_reflns_av_R_equivalents 0.0326
_diffrn_reflns_av_sigmaI/netI 0.0399
_diffrn_reflns_limit_h_max 24
_diffrn_reflns_limit_h_min -24
_diffrn_reflns_limit_k_max 4
_diffrn_reflns_limit_k_min -10
_diffrn_reflns_limit_l_max 12
_diffrn_reflns_limit_l_min -12
_diffrn_reflns_number 8369
_diffrn_reflns_theta_full 25.00
_diffrn_reflns_theta_max 25.00
_diffrn_reflns_theta_min 1.03
_exptl_absorpt_coefficient_mu 0.105
_exptl_absorpt_correction_T_max 0.9917
_exptl_absorpt_correction_T_min 0.9763
_exptl_absorpt_correction_type multi-scan
_exptl_absorpt_process_details 'bruker sadabs'
_exptl_crystal_colour colourless
_exptl_crystal_density_diffrn 1.374
_exptl_crystal_density_method 'not measured'
_exptl_crystal_description plate
_exptl_crystal_F_000 776
_exptl_crystal_size_max 0.23
_exptl_crystal_size_mid 0.12
_exptl_crystal_size_min 0.08
_refine_diff_density_max 0.272
_refine_diff_density_min -0.211
_refine_diff_density_rms 0.053
_refine_ls_extinction_method none
_refine_ls_goodness_of_fit_ref 1.181
_refine_ls_hydrogen_treatment constr
_refine_ls_matrix_type full
_refine_ls_number_parameters 240
_refine_ls_number_reflns 3102
_refine_ls_number_restraints 0
_refine_ls_restrained_S_all 1.181
_refine_ls_R_factor_all 0.0634
_refine_ls_R_factor_gt 0.0536
_refine_ls_shift/su_max 0.000
_refine_ls_shift/su_mean 0.000
_refine_ls_structure_factor_coef Fsqd
_refine_ls_weighting_details 'calc w=1/[\s^2^(Fo^2^)+(0.0498P)^2^+0.9898P] where P=(Fo^2^+2Fc^2^)/3'
_refine_ls_weighting_scheme calc
_refine_ls_wR_factor_gt 0.1190
_refine_ls_wR_factor_ref 0.1251
_reflns_number_gt 2726
_reflns_number_total 3102
_reflns_threshold_expression >2sigma(I)
_cod_data_source_file c1cc15051k.txt
_cod_data_source_block kmsb104
_cod_original_cell_volume 1762.1(3)
_cod_original_sg_symbol_H-M P21/c
_cod_database_code 7107169

loop_
_symmetry_equiv_pos_as_xyz
'x, y, z'
'-x, y+1/2, -z+1/2'
'-x, -y, -z'
'x, -y-1/2, z-1/2'

loop_
_atom_site_label
_atom_site_type_symbol
_atom_site_fract_x
_atom_site_fract_y
_atom_site_fract_z
_atom_site_U_iso_or_equiv
_atom_site_adp_type
_atom_site_occupancy
_atom_site_symmetry_multiplicity
_atom_site_calc_flag
_atom_site_refinement_flags
O1 O 0.15572(7) 0.69501(17) -0.10375(14) 0.0161(4) Uani 1 1 d .
O2 O 0.26052(7) 0.67166(17) 0.04240(14) 0.0158(4) Uani 1 1 d .
O3 O 0.35553(7) 0.41487(18) 0.07718(14) 0.0171(4) Uani 1 1 d .
O4 O 0.28802(8) 0.17980(18) 0.18546(15) 0.0198(4) Uani 1 1 d .
H4 H 0.3199 0.1964 0.2490 0.030 Uiso 1 1 calc R
O5 O 0.14233(7) 0.25983(18) 0.16638(14) 0.0188(4) Uani 1 1 d .
O6 O 0.07929(7) 0.42378(18) 0.00478(14) 0.0173(4) Uani 1 1 d .
O7 O 0.37886(8) 0.2496(2) -0.07276(15) 0.0246(4) Uani 1 1 d .
C1 C 0.17207(10) 0.5301(3) -0.0835(2) 0.0147(5) Uani 1 1 d .
H1 H 0.1551 0.4679 -0.1634 0.018 Uiso 1 1 calc R
C2 C 0.24972(11) 0.5358(3) -0.0428(2) 0.0160(5) Uani 1 1 d .
H2 H 0.2669 0.5579 -0.1191 0.019 Uiso 1 1 calc R
C3 C 0.28385(10) 0.3875(3) 0.0270(2) 0.0153(5) Uani 1 1 d .
H3 H 0.2782 0.3024 -0.0380 0.018 Uiso 1 1 calc R
C4 C 0.25642(11) 0.3265(3) 0.1386(2) 0.0160(5) Uani 1 1 d .
H4A H 0.2642 0.4049 0.2092 0.019 Uiso 1 1 calc R
C5 C 0.18158(10) 0.3050(3) 0.0790(2) 0.0155(5) Uani 1 1 d .
H5 H 0.1744 0.2287 0.0070 0.019 Uiso 1 1 calc R
C6 C 0.14907(10) 0.4620(3) 0.0294(2) 0.0150(5) Uani 1 1 d .
H6 H 0.1601 0.5387 0.1013 0.018 Uiso 1 1 calc R
C7 C 0.39780(11) 0.3323(3) 0.0237(2) 0.0175(5) Uani 1 1 d .
C8 C 0.46982(11) 0.3502(3) 0.0961(2) 0.0170(5) Uani 1 1 d .
C9 C 0.49053(11) 0.4386(3) 0.2103(2) 0.0222(5) Uani 1 1 d .
H9 H 0.4587 0.4924 0.2431 0.027 Uiso 1 1 calc R
C10 C 0.55842(11) 0.4464(3) 0.2750(2) 0.0248(6) Uani 1 1 d .
H10 H 0.5723 0.5061 0.3511 0.030 Uiso 1 1 calc R
C11 C 0.60587(12) 0.3655(3) 0.2267(2) 0.0266(6) Uani 1 1 d .
H11 H 0.6514 0.3693 0.2715 0.032 Uiso 1 1 calc R
C12 C 0.58571(12) 0.2793(3) 0.1123(3) 0.0288(6) Uani 1 1 d .
H12 H 0.6177 0.2264 0.0793 0.035 Uiso 1 1 calc R
C13 C 0.51788(11) 0.2719(3) 0.0473(2) 0.0247(6) Uani 1 1 d .
H13 H 0.5043 0.2140 -0.0298 0.030 Uiso 1 1 calc R
C14 C 0.07457(11) 0.3255(3) 0.1134(2) 0.0186(5) Uani 1 1 d .
C15 C 0.02451(12) 0.1949(3) 0.0629(2) 0.0246(6) Uani 1 1 d .
H15A H -0.0187 0.2405 0.0209 0.037 Uiso 1 1 calc R
H15B H 0.0201 0.1293 0.1343 0.037 Uiso 1 1 calc R
H15C H 0.0401 0.1315 0.0013 0.037 Uiso 1 1 calc R
C16 C 0.05646(12) 0.4236(3) 0.2185(2) 0.0250(6) Uani 1 1 d .
H16A H 0.0865 0.5130 0.2392 0.037 Uiso 1 1 calc R
H16B H 0.0607 0.3596 0.2951 0.037 Uiso 1 1 calc R
H16C H 0.0107 0.4607 0.1881 0.037 Uiso 1 1 calc R
C17 C 0.20959(10) 0.7859(3) -0.0186(2) 0.0167(5) Uani 1 1 d .
C18 C 0.23809(11) 0.9006(3) -0.1006(2) 0.0192(5) Uani 1 1 d .
H18A H 0.2749 0.9588 -0.0455 0.029 Uiso 1 1 calc R
H18B H 0.2033 0.9733 -0.1438 0.029 Uiso 1 1 calc R
H18C H 0.2541 0.8424 -0.1645 0.029 Uiso 1 1 calc R
C19 C 0.18354(11) 0.8701(3) 0.0845(2) 0.0191(5) Uani 1 1 d .
H19A H 0.1684 0.7929 0.1373 0.029 Uiso 1 1 calc R
H19B H 0.1465 0.9381 0.0432 0.029 Uiso 1 1 calc R
H19C H 0.2192 0.9327 0.1384 0.029 Uiso 1 1 calc R

loop_
_atom_site_aniso_label
_atom_site_aniso_U_11
_atom_site_aniso_U_22
_atom_site_aniso_U_33
_atom_site_aniso_U_23
_atom_site_aniso_U_13
_atom_site_aniso_U_12
O1 0.0159(8) 0.0107(8) 0.0191(8) 0.0012(6) -0.0002(6) -0.0001(6)
O2 0.0162(8) 0.0112(8) 0.0188(8) 0.0002(6) 0.0021(6) -0.0001(6)
O3 0.0122(8) 0.0158(8) 0.0232(8) -0.0034(7) 0.0042(6) 0.0009(6)
O4 0.0182(8) 0.0139(8) 0.0237(9) 0.0017(7) -0.0013(7) 0.0029(6)
O5 0.0167(8) 0.0179(9) 0.0228(8) 0.0064(7) 0.0066(7) 0.0012(7)
O6 0.0125(8) 0.0174(9) 0.0216(8) 0.0035(7) 0.0038(6) -0.0001(6)
O7 0.0199(8) 0.0299(10) 0.0234(9) -0.0078(8) 0.0043(7) 0.0045(7)
C1 0.0151(11) 0.0103(11) 0.0175(11) -0.0015(9) 0.0022(9) 0.0020(9)
C2 0.0197(12) 0.0144(12) 0.0147(10) -0.0018(9) 0.0057(9) -0.0020(9)
C3 0.0132(11) 0.0142(12) 0.0178(11) -0.0034(9) 0.0028(9) 0.0003(9)
C4 0.0184(11) 0.0096(11) 0.0192(11) -0.0014(9) 0.0036(9) 0.0032(9)
C5 0.0188(11) 0.0122(12) 0.0158(11) 0.0013(9) 0.0050(9) -0.0007(9)
C6 0.0134(11) 0.0112(11) 0.0199(11) -0.0022(9) 0.0035(9) 0.0003(9)
C7 0.0218(12) 0.0140(12) 0.0182(11) 0.0024(10) 0.0080(10) 0.0030(9)
C8 0.0166(11) 0.0152(12) 0.0205(11) 0.0057(10) 0.0073(9) 0.0010(9)
C9 0.0215(12) 0.0203(13) 0.0252(12) 0.0004(10) 0.0068(10) 0.0004(10)
C10 0.0216(13) 0.0244(14) 0.0259(12) -0.0009(11) 0.0017(10) -0.0046(10)
C11 0.0152(12) 0.0301(15) 0.0320(13) 0.0053(12) 0.0017(10) -0.0016(11)
C12 0.0191(12) 0.0320(15) 0.0373(14) -0.0002(12) 0.0106(11) 0.0053(11)
C13 0.0208(12) 0.0268(14) 0.0269(13) -0.0010(11) 0.0066(10) 0.0027(11)
C14 0.0152(11) 0.0195(13) 0.0218(11) 0.0045(10) 0.0059(9) 0.0012(9)
C15 0.0236(12) 0.0236(14) 0.0273(13) 0.0010(11) 0.0081(10) -0.0070(11)
C16 0.0204(12) 0.0313(15) 0.0238(12) 0.0004(11) 0.0065(10) 0.0044(11)
C17 0.0143(11) 0.0136(11) 0.0202(11) 0.0033(9) 0.0009(9) 0.0005(9)
C18 0.0192(12) 0.0146(12) 0.0224(11) 0.0013(10) 0.0029(9) -0.0001(10)
C19 0.0196(12) 0.0132(12) 0.0236(12) 0.0015(10) 0.0039(10) 0.0007(9)

loop_
_atom_type_symbol
_atom_type_description
_atom_type_scat_dispersion_real
_atom_type_scat_dispersion_imag
_atom_type_scat_source
C C 0.0033 0.0016 'International Tables Vol C Tables 4.2.6.8 and 6.1.1.4'
H H 0.0000 0.0000 'International Tables Vol C Tables 4.2.6.8 and 6.1.1.4'
O O 0.0106 0.0060 'International Tables Vol C Tables 4.2.6.8 and 6.1.1.4'

loop_
_geom_angle_atom_site_label_1
_geom_angle_atom_site_label_2
_geom_angle_atom_site_label_3
_geom_angle
C1 O1 C17 107.92(15)
C2 O2 C17 105.73(15)
C7 O3 C3 117.66(16)
C4 O4 H4 109.5
C5 O5 C14 106.59(15)
C6 O6 C14 104.71(15)
O1 C1 C6 112.27(17)
O1 C1 C2 101.32(16)
C6 C1 C2 107.45(17)
O1 C1 H1 111.8
C6 C1 H1 111.8
C2 C1 H1 111.8
O2 C2 C3 111.61(16)
O2 C2 C1 100.50(16)
C3 C2 C1 114.94(18)
O2 C2 H2 109.8
C3 C2 H2 109.8
C1 C2 H2 109.8
O3 C3 C4 107.99(16)
O3 C3 C2 110.06(17)
C4 C3 C2 116.03(17)
O3 C3 H3 107.5
C4 C3 H3 107.5
C2 C3 H3 107.5
O4 C4 C5 111.30(17)
O4 C4 C3 109.84(17)
C5 C4 C3 104.58(17)
O4 C4 H4A 110.3
C5 C4 H4A 110.3
C3 C4 H4A 110.3
O5 C5 C4 116.11(17)
O5 C5 C6 100.90(16)
C4 C5 C6 110.42(18)
O5 C5 H5 109.7
C4 C5 H5 109.7
C6 C5 H5 109.7
O6 C6 C1 116.36(17)
O6 C6 C5 101.35(16)
C1 C6 C5 114.18(17)
O6 C6 H6 108.2
C1 C6 H6 108.2
C5 C6 H6 108.2
O7 C7 O3 123.5(2)
O7 C7 C8 123.6(2)
O3 C7 C8 112.92(18)
C13 C8 C9 119.5(2)
C13 C8 C7 117.5(2)
C9 C8 C7 123.0(2)
C10 C9 C8 119.9(2)
C10 C9 H9 120.0
C8 C9 H9 120.0
C9 C10 C11 120.1(2)
C9 C10 H10 119.9
C11 C10 H10 119.9
C12 C11 C10 120.2(2)
C12 C11 H11 119.9
C10 C11 H11 119.9
C13 C12 C11 119.7(2)
C13 C12 H12 120.1
C11 C12 H12 120.1
C12 C13 C8 120.5(2)
C12 C13 H13 119.8
C8 C13 H13 119.8
O6 C14 O5 105.78(16)
O6 C14 C15 108.29(18)
O5 C14 C15 110.57(19)
O6 C14 C16 110.91(19)
O5 C14 C16 108.15(18)
C15 C14 C16 112.91(19)
C14 C15 H15A 109.5
C14 C15 H15B 109.5
H15A C15 H15B 109.5
C14 C15 H15C 109.5
H15A C15 H15C 109.5
H15B C15 H15C 109.5
C14 C16 H16A 109.5
C14 C16 H16B 109.5
H16A C16 H16B 109.5
C14 C16 H16C 109.5
H16A C16 H16C 109.5
H16B C16 H16C 109.5
O2 C17 O1 105.84(16)
O2 C17 C19 109.61(17)
O1 C17 C19 110.21(17)
O2 C17 C18 110.05(17)
O1 C17 C18 108.78(17)
C19 C17 C18 112.16(19)
C17 C18 H18A 109.5
C17 C18 H18B 109.5
H18A C18 H18B 109.5
C17 C18 H18C 109.5
H18A C18 H18C 109.5
H18B C18 H18C 109.5
C17 C19 H19A 109.5
C17 C19 H19B 109.5
H19A C19 H19B 109.5
C17 C19 H19C 109.5
H19A C19 H19C 109.5
H19B C19 H19C 109.5

loop_
_geom_bond_atom_site_label_1
_geom_bond_atom_site_label_2
_geom_bond_distance
O1 C1 1.430(3)
O1 C17 1.449(3)
O2 C2 1.438(3)
O2 C17 1.442(3)
O3 C7 1.343(3)
O3 C3 1.442(2)
O4 C4 1.422(3)
O4 H4 0.8200
O5 C5 1.425(3)
O5 C14 1.462(3)
O6 C6 1.419(2)
O6 C14 1.441(3)
O7 C7 1.215(3)
C1 C6 1.508(3)
C1 C2 1.534(3)
C1 H1 0.9800
C2 C3 1.524(3)
C2 H2 0.9800
C3 C4 1.524(3)
C3 H3 0.9800
C4 C5 1.508(3)
C4 H4A 0.9800
C5 C6 1.511(3)
C5 H5 0.9800
C6 H6 0.9800
C7 C8 1.482(3)
C8 C13 1.389(3)
C8 C9 1.391(3)
C9 C10 1.382(3)
C9 H9 0.9300
C10 C11 1.386(3)
C10 H10 0.9300
C11 C12 1.383(4)
C11 H11 0.9300
C12 C13 1.382(3)
C12 H12 0.9300
C13 H13 0.9300
C14 C15 1.503(3)
C14 C16 1.507(3)
C15 H15A 0.9600
C15 H15B 0.9600
C15 H15C 0.9600
C16 H16A 0.9600
C16 H16B 0.9600
C16 H16C 0.9600
C17 C19 1.510(3)
C17 C18 1.512(3)
C18 H18A 0.9600
C18 H18B 0.9600
C18 H18C 0.9600
C19 H19A 0.9600
C19 H19B 0.9600
C19 H19C 0.9600
